data_8102635
loop_
_publ_author_name
'Wei Li'
'Junjun Zhang'
'Changhong Li'
'Yingqun Yang'

_publ_section_title
;
 Crystal structure of
 aqua-[k3N1:N2:N4-3-(pyridin-2-yl)-1,2,4-triazole]-acetatocopper(II)
 hydrate, Cu(H2O)(C7H5N4)(CH3CO2) &#x00B7; H2O
;
_journal_issue 1
_journal_name_full 'Zeitschrift f\"ur Kristallographie - New Crystal Structures'
_journal_page_first 181
_journal_volume 225
_journal_year 2010
_chemical_formula_sum 'C18 H24 Cu2 N8 O8'
_chemical_formula_weight 607.53
_space_group_IT_number 2
_symmetry_cell_setting triclinic
_symmetry_space_group_name_Hall '-P 1'
_symmetry_space_group_name_H-M 'P -1'
_atom_sites_solution_hydrogens geom
_atom_sites_solution_primary direct
_atom_sites_solution_secondary difmap
_audit_creation_method SHELXL-97
_cell_angle_alpha 72.46(3)
_cell_angle_beta 86.76(3)
_cell_angle_gamma 76.52(3)
_cell_formula_units_Z 1
_cell_length_a 6.7768(14)
_cell_length_b 7.7552(16)
_cell_length_c 11.863(2)
_cell_measurement_reflns_used 2049
_cell_measurement_temperature 113(2)
_cell_measurement_theta_max 27.864
_cell_measurement_theta_min 2.828
_cell_volume 578.0(2)
_computing_cell_refinement crystalclear
_computing_data_collection 'crystalclear(Rigaku/MSC Inc., 2005)'
_computing_data_reduction crystalclear
_computing_molecular_graphics 'Bruker SHELXTL'
_computing_publication_material 'Bruker SHELXTL'
_computing_structure_refinement 'SHELXL-97 (Sheldrick, 1997)'
_computing_structure_solution 'SHELXS-97 (Sheldrick, 1990)'
_diffrn_ambient_temperature 113(2)
_diffrn_detector_area_resol_mean 7.31
_diffrn_measured_fraction_theta_full 0.990
_diffrn_measured_fraction_theta_max 0.982
_diffrn_measurement_device_type 'rigaku saturn CCD area detector'
_diffrn_measurement_method '\w and \f scans'
_diffrn_radiation_monochromator multilayer
_diffrn_radiation_source 'rotating anode'
_diffrn_radiation_type MoK\a
_diffrn_radiation_wavelength 0.71073
_diffrn_reflns_av_R_equivalents 0.0291
_diffrn_reflns_av_sigmaI/netI 0.0495
_diffrn_reflns_limit_h_max 8
_diffrn_reflns_limit_h_min -8
_diffrn_reflns_limit_k_max 10
_diffrn_reflns_limit_k_min -8
_diffrn_reflns_limit_l_max 14
_diffrn_reflns_limit_l_min -15
_diffrn_reflns_number 4742
_diffrn_reflns_theta_full 25.00
_diffrn_reflns_theta_max 27.86
_diffrn_reflns_theta_min 2.83
_diffrn_standards_decay_% 0
_diffrn_standards_interval_count 0
_diffrn_standards_interval_time 0
_diffrn_standards_number 0
_exptl_absorpt_coefficient_mu 1.903
_exptl_absorpt_correction_T_max 0.8944
_exptl_absorpt_correction_T_min 0.8038
_exptl_absorpt_correction_type multi-scan
_exptl_absorpt_process_details crystalclear
_exptl_crystal_density_diffrn 1.745
_exptl_crystal_density_method 'not measured'
_exptl_crystal_F_000 310
_exptl_crystal_size_max 0.12
_exptl_crystal_size_mid 0.08
_exptl_crystal_size_min 0.06
_refine_diff_density_max 0.389
_refine_diff_density_min -0.604
_refine_diff_density_rms 0.089
_refine_ls_extinction_method none
_refine_ls_goodness_of_fit_ref 1.064
_refine_ls_hydrogen_treatment mixed
_refine_ls_matrix_type full
_refine_ls_number_parameters 176
_refine_ls_number_reflns 2698
_refine_ls_number_restraints 6
_refine_ls_restrained_S_all 1.064
_refine_ls_R_factor_all 0.0346
_refine_ls_R_factor_gt 0.0294
_refine_ls_shift/su_max 0.001
_refine_ls_shift/su_mean 0.000
_refine_ls_structure_factor_coef Fsqd
_refine_ls_weighting_details 'calc w=1/[\s^2^(Fo^2^)+(0.0452P)^2^+0.0000P] where P=(Fo^2^+2Fc^2^)/3'
_refine_ls_weighting_scheme calc
_refine_ls_wR_factor_gt 0.0799
_refine_ls_wR_factor_ref 0.0816
_reflns_number_gt 2293
_reflns_number_total 2698
_reflns_threshold_expression >2sigma(I)
_cod_data_source_file 1267-2876.cff
_cod_data_source_block r90720f
_cod_depositor_comments
;
The following automatic conversions were performed:
'_symmetry_cell_setting' value 'Triclinic' changed to 'triclinic'
according to '/home/saulius/struct/CIF-dictionaries/cif_core.dic'
dictionary named 'cif_core.dic' version 2.4.1 from
2010-06-29.

'_exptl_absorpt_correction_type' value 'MULTI-SCAN' changed
to 'multi-scan' according to
'/home/saulius/struct/CIF-dictionaries/cif_core.dic' dictionary named
'cif_core.dic' version 2.4.1 from 2010-06-29.

Automatic conversion script
Id: cif_fix_enum 1555 2011-01-17 13:19:09Z saulius 
;
_cod_original_cell_volume 578.04(19)
_cod_original_sg_symbol_H-M P-1
_cod_database_code 8102635

loop_
_symmetry_equiv_pos_as_xyz
'x, y, z'
'-x, -y, -z'

loop_
_atom_site_label
_atom_site_type_symbol
_atom_site_fract_x
_atom_site_fract_y
_atom_site_fract_z
_atom_site_U_iso_or_equiv
_atom_site_adp_type
_atom_site_occupancy
_atom_site_symmetry_multiplicity
_atom_site_calc_flag
_atom_site_refinement_flags
_atom_site_disorder_assembly
_atom_site_disorder_group
Cu1 Cu 0.07014(4) 0.94957(3) 0.342595(17) 0.00969(10) Uani 1 1 d . . .
O1 O 0.0839(2) 1.08445(19) 0.17487(11) 0.0138(3) Uani 1 1 d . . .
O2 O 0.4172(2) 1.06395(19) 0.17211(12) 0.0185(3) Uani 1 1 d . . .
O3 O -0.2278(3) 0.8756(2) 0.30687(13) 0.0168(3) Uani 1 1 d D . .
H3A H -0.205(4) 0.761(2) 0.311(2) 0.020 Uiso 1 1 d D . .
H3B H -0.332(4) 0.943(3) 0.266(2) 0.020 Uiso 1 1 d D . .
N1 N 0.0485(3) 0.8146(2) 0.62280(13) 0.0110(3) Uani 1 1 d . . .
N2 N 0.1012(3) 0.7977(2) 0.51283(13) 0.0106(4) Uani 1 1 d . . .
N3 N 0.1792(3) 0.5135(2) 0.64183(13) 0.0124(4) Uani 1 1 d . . .
N4 N 0.2203(3) 0.7008(2) 0.32361(13) 0.0115(4) Uani 1 1 d . . .
C1 C 0.2794(4) 0.6636(3) 0.22169(16) 0.0145(4) Uani 1 1 d . . .
H1A H 0.2554 0.7620 0.1497 0.017 Uiso 1 1 calc R . .
C2 C 0.3741(4) 0.4867(3) 0.21806(17) 0.0159(4) Uani 1 1 d . . .
H2 H 0.4151 0.4645 0.1448 0.019 Uiso 1 1 calc R . .
C3 C 0.4081(4) 0.3426(3) 0.32267(17) 0.0155(4) Uani 1 1 d . . .
H3 H 0.4746 0.2206 0.3221 0.019 Uiso 1 1 calc R . .
C4 C 0.3439(3) 0.3784(3) 0.42849(16) 0.0132(4) Uani 1 1 d . . .
H4 H 0.3627 0.2814 0.5012 0.016 Uiso 1 1 calc R . .
C5 C 0.2520(3) 0.5587(3) 0.42496(15) 0.0110(4) Uani 1 1 d . . .
C6 C 0.1780(3) 0.6173(3) 0.52900(15) 0.0103(4) Uani 1 1 d . . .
C7 C 0.0985(3) 0.6418(3) 0.69599(16) 0.0122(4) Uani 1 1 d . . .
H7 H 0.0786 0.6125 0.7789 0.015 Uiso 1 1 calc R . .
C8 C 0.2479(4) 1.1181(3) 0.12316(16) 0.0130(4) Uani 1 1 d . . .
C9 C 0.2258(4) 1.2332(3) -0.00574(17) 0.0233(5) Uani 1 1 d . . .
H9A H 0.2400 1.3591 -0.0131 0.035 Uiso 1 1 calc R . .
H9B H 0.0919 1.2391 -0.0357 0.035 Uiso 1 1 calc R . .
H9C H 0.3314 1.1759 -0.0517 0.035 Uiso 1 1 calc R . .
O7 O 0.7136(3) 0.2542(2) 0.05297(13) 0.0252(4) Uani 1 1 d D . .
H7A H 0.618(3) 0.192(3) 0.081(2) 0.030 Uiso 1 1 d D . .
H7B H 0.829(3) 0.197(3) 0.086(2) 0.030 Uiso 1 1 d D . .

loop_
_atom_site_aniso_label
_atom_site_aniso_U_11
_atom_site_aniso_U_22
_atom_site_aniso_U_33
_atom_site_aniso_U_23
_atom_site_aniso_U_13
_atom_site_aniso_U_12
Cu1 0.01288(17) 0.00793(13) 0.00740(13) -0.00157(9) 0.00064(9) -0.00172(10)
O1 0.0155(9) 0.0144(7) 0.0100(6) -0.0019(5) 0.0011(6) -0.0029(6)
O2 0.0154(9) 0.0175(7) 0.0210(7) -0.0034(6) -0.0039(6) -0.0030(6)
O3 0.0177(10) 0.0093(6) 0.0219(7) -0.0014(6) -0.0060(6) -0.0027(6)
N1 0.0136(10) 0.0103(7) 0.0086(7) -0.0016(6) 0.0002(6) -0.0034(7)
N2 0.0129(10) 0.0101(8) 0.0088(7) -0.0028(6) -0.0012(6) -0.0022(7)
N3 0.0132(10) 0.0110(7) 0.0123(7) -0.0019(6) -0.0005(6) -0.0036(7)
N4 0.0143(10) 0.0096(7) 0.0111(7) -0.0033(6) 0.0002(6) -0.0033(7)
C1 0.0167(13) 0.0166(9) 0.0120(8) -0.0053(8) 0.0020(8) -0.0064(9)
C2 0.0167(13) 0.0184(10) 0.0159(9) -0.0093(8) 0.0017(8) -0.0052(9)
C3 0.0147(13) 0.0132(9) 0.0206(9) -0.0089(8) 0.0010(8) -0.0018(8)
C4 0.0148(12) 0.0105(9) 0.0140(8) -0.0022(7) -0.0016(8) -0.0037(8)
C5 0.0104(11) 0.0133(9) 0.0110(8) -0.0049(7) -0.0003(7) -0.0040(8)
C6 0.0105(11) 0.0101(8) 0.0113(8) -0.0041(7) -0.0002(7) -0.0032(8)
C7 0.0150(12) 0.0103(9) 0.0108(8) -0.0017(7) -0.0016(7) -0.0036(8)
C8 0.0162(12) 0.0116(9) 0.0134(8) -0.0063(7) 0.0014(8) -0.0042(8)
C9 0.0197(14) 0.0344(13) 0.0133(9) -0.0005(9) 0.0013(9) -0.0103(11)
O7 0.0168(10) 0.0324(9) 0.0197(7) 0.0017(7) -0.0018(7) -0.0048(8)

loop_
_atom_type_symbol
_atom_type_description
_atom_type_scat_dispersion_real
_atom_type_scat_dispersion_imag
_atom_type_scat_source
C C 0.0033 0.0016 'International Tables Vol C Tables 4.2.6.8 and 6.1.1.4'
H H 0.0000 0.0000 'International Tables Vol C Tables 4.2.6.8 and 6.1.1.4'
N N 0.0061 0.0033 'International Tables Vol C Tables 4.2.6.8 and 6.1.1.4'
O O 0.0106 0.0060 'International Tables Vol C Tables 4.2.6.8 and 6.1.1.4'
Cu Cu 0.3201 1.2651 'International Tables Vol C Tables 4.2.6.8 and 6.1.1.4'

loop_
_geom_angle_atom_site_label_1
_geom_angle_atom_site_label_2
_geom_angle_atom_site_label_3
_geom_angle
_geom_angle_site_symmetry_1
_geom_angle_site_symmetry_3
_geom_angle_publ_flag
O1 Cu1 N1 90.14(7) . 2_576 ?
O1 Cu1 N2 171.39(7) . . ?
N1 Cu1 N2 94.41(7) 2_576 . ?
O1 Cu1 N4 94.31(7) . . ?
N1 Cu1 N4 172.43(7) 2_576 . ?
N2 Cu1 N4 80.43(7) . . ?
O1 Cu1 O3 90.18(6) . . ?
N1 Cu1 O3 98.62(7) 2_576 . ?
N2 Cu1 O3 96.35(7) . . ?
N4 Cu1 O3 87.50(7) . . ?
C8 O1 Cu1 123.80(13) . . ?
Cu1 O3 H3A 109.7(17) . . ?
Cu1 O3 H3B 130.2(17) . . ?
H3A O3 H3B 114.8(19) . . ?
C7 N1 N2 105.00(16) . . ?
C7 N1 Cu1 129.90(14) . 2_576 ?
N2 N1 Cu1 125.09(12) . 2_576 ?
C6 N2 N1 105.71(15) . . ?
C6 N2 Cu1 113.77(13) . . ?
N1 N2 Cu1 140.04(13) . . ?
C6 N3 C7 101.72(16) . . ?
C1 N4 C5 118.15(17) . . ?
C1 N4 Cu1 126.78(14) . . ?
C5 N4 Cu1 114.96(13) . . ?
N4 C1 C2 122.21(18) . . ?
N4 C1 H1A 118.9 . . ?
C2 C1 H1A 118.9 . . ?
C1 C2 C3 119.09(18) . . ?
C1 C2 H2 120.5 . . ?
C3 C2 H2 120.5 . . ?
C2 C3 C4 119.31(19) . . ?
C2 C3 H3 120.3 . . ?
C4 C3 H3 120.3 . . ?
C5 C4 C3 118.16(18) . . ?
C5 C4 H4 120.9 . . ?
C3 C4 H4 120.9 . . ?
N4 C5 C4 123.05(17) . . ?
N4 C5 C6 112.66(17) . . ?
C4 C5 C6 124.29(17) . . ?
N2 C6 N3 113.67(17) . . ?
N2 C6 C5 117.63(16) . . ?
N3 C6 C5 128.69(18) . . ?
N1 C7 N3 113.90(16) . . ?
N1 C7 H7 123.1 . . ?
N3 C7 H7 123.1 . . ?
O2 C8 O1 124.13(17) . . ?
O2 C8 C9 119.9(2) . . ?
O1 C8 C9 115.96(19) . . ?
C8 C9 H9A 109.5 . . ?
C8 C9 H9B 109.5 . . ?
H9A C9 H9B 109.5 . . ?
C8 C9 H9C 109.5 . . ?
H9A C9 H9C 109.5 . . ?
H9B C9 H9C 109.5 . . ?
H7A O7 H7B 112.1(18) . . ?

loop_
_geom_bond_atom_site_label_1
_geom_bond_atom_site_label_2
_geom_bond_distance
_geom_bond_site_symmetry_2
_geom_bond_publ_flag
Cu1 O1 1.9574(14) . ?
Cu1 N1 1.9726(18) 2_576 ?
Cu1 N2 2.0021(16) . ?
Cu1 N4 2.0318(18) . ?
Cu1 O3 2.3168(17) . ?
O1 C8 1.282(3) . ?
O2 C8 1.238(3) . ?
O3 H3A 0.852(17) . ?
O3 H3B 0.846(18) . ?
N1 C7 1.336(2) . ?
N1 N2 1.369(2) . ?
N1 Cu1 1.9726(18) 2_576 ?
N2 C6 1.333(2) . ?
N3 C6 1.337(2) . ?
N3 C7 1.339(3) . ?
N4 C1 1.344(2) . ?
N4 C5 1.352(2) . ?
C1 C2 1.385(3) . ?
C1 H1A 0.9500 . ?
C2 C3 1.385(3) . ?
C2 H2 0.9500 . ?
C3 C4 1.391(3) . ?
C3 H3 0.9500 . ?
C4 C5 1.381(3) . ?
C4 H4 0.9500 . ?
C5 C6 1.464(3) . ?
C7 H7 0.9500 . ?
C8 C9 1.516(3) . ?
C9 H9A 0.9800 . ?
C9 H9B 0.9800 . ?
C9 H9C 0.9800 . ?
O7 H7A 0.886(18) . ?
O7 H7B 0.858(19) . ?

loop_
_geom_hbond_atom_site_label_D
_geom_hbond_atom_site_label_H
_geom_hbond_atom_site_label_A
_geom_hbond_distance_DH
_geom_hbond_distance_HA
_geom_hbond_distance_DA
_geom_hbond_angle_DHA
_geom_hbond_site_symmetry_A
O3 H3A N3 0.852(17) 2.000(18) 2.835(2) 166(2) 2_566
O3 H3B O2 0.846(18) 1.965(19) 2.805(2) 171(2) 1_455
O7 H7A O2 0.886(18) 1.96(2) 2.831(2) 168(2) 1_545
O7 H7B O1 0.858(19) 1.948(19) 2.801(2) 173(3) 1_645

loop_
_geom_torsion_atom_site_label_1
_geom_torsion_atom_site_label_2
_geom_torsion_atom_site_label_3
_geom_torsion_atom_site_label_4
_geom_torsion
_geom_torsion_site_symmetry_1
_geom_torsion_site_symmetry_2
_geom_torsion_site_symmetry_3
_geom_torsion_site_symmetry_4
_geom_torsion_publ_flag
N1 Cu1 O1 C8 103.54(16) 2_576 . . . ?
N2 Cu1 O1 C8 -18.4(5) . . . . ?
N4 Cu1 O1 C8 -70.33(16) . . . . ?
O3 Cu1 O1 C8 -157.84(16) . . . . ?
C7 N1 N2 C6 0.0(2) . . . . ?
Cu1 N1 N2 C6 178.94(14) 2_576 . . . ?
C7 N1 N2 Cu1 171.01(18) . . . . ?
Cu1 N1 N2 Cu1 -10.0(3) 2_576 . . . ?
O1 Cu1 N2 C6 -59.6(4) . . . . ?
N1 Cu1 N2 C6 178.77(15) 2_576 . . . ?
N4 Cu1 N2 C6 -6.80(15) . . . . ?
O3 Cu1 N2 C6 79.57(16) . . . . ?
O1 Cu1 N2 N1 129.9(4) . . . . ?
N1 Cu1 N2 N1 8.2(3) 2_576 . . . ?
N4 Cu1 N2 N1 -177.3(2) . . . . ?
O3 Cu1 N2 N1 -91.0(2) . . . . ?
O1 Cu1 N4 C1 -5.63(19) . . . . ?
N1 Cu1 N4 C1 -131.4(4) 2_576 . . . ?
N2 Cu1 N4 C1 -178.8(2) . . . . ?
O3 Cu1 N4 C1 84.36(19) . . . . ?
O1 Cu1 N4 C5 178.25(15) . . . . ?
N1 Cu1 N4 C5 52.4(5) 2_576 . . . ?
N2 Cu1 N4 C5 5.12(15) . . . . ?
O3 Cu1 N4 C5 -91.76(15) . . . . ?
C5 N4 C1 C2 -1.3(3) . . . . ?
Cu1 N4 C1 C2 -177.28(16) . . . . ?
N4 C1 C2 C3 0.5(3) . . . . ?
C1 C2 C3 C4 0.9(3) . . . . ?
C2 C3 C4 C5 -1.4(3) . . . . ?
C1 N4 C5 C4 0.7(3) . . . . ?
Cu1 N4 C5 C4 177.22(17) . . . . ?
C1 N4 C5 C6 -179.08(19) . . . . ?
Cu1 N4 C5 C6 -2.6(2) . . . . ?
C3 C4 C5 N4 0.6(3) . . . . ?
C3 C4 C5 C6 -179.6(2) . . . . ?
N1 N2 C6 N3 0.2(2) . . . . ?
Cu1 N2 C6 N3 -173.50(14) . . . . ?
N1 N2 C6 C5 -178.70(18) . . . . ?
Cu1 N2 C6 C5 7.6(2) . . . . ?
C7 N3 C6 N2 -0.3(2) . . . . ?
C7 N3 C6 C5 178.4(2) . . . . ?
N4 C5 C6 N2 -3.3(3) . . . . ?
C4 C5 C6 N2 176.9(2) . . . . ?
N4 C5 C6 N3 178.0(2) . . . . ?
C4 C5 C6 N3 -1.9(4) . . . . ?
N2 N1 C7 N3 -0.2(2) . . . . ?
Cu1 N1 C7 N3 -179.08(15) 2_576 . . . ?
C6 N3 C7 N1 0.3(2) . . . . ?
Cu1 O1 C8 O2 2.6(3) . . . . ?
Cu1 O1 C8 C9 -176.93(14) . . . . ?
